data_4061345
_journal_name_full Organometallics
_journal_paper_doi 10.1021/om0341552
_journal_year 2004
_chemical_formula_sum 'C23 H27 I2 N8 O Rh'
_chemical_formula_weight 788.24
_space_group_IT_number 33
_symmetry_cell_setting monoclinic
_symmetry_space_group_name_Hall 'P 2c -2n'
_symmetry_space_group_name_H-M 'P n a 21'
_cell_angle_alpha 90.00
_cell_angle_beta 90.00
_cell_angle_gamma 90.00
_cell_formula_units_Z 4
_cell_length_a 17.340(5)
_cell_length_b 12.394(3)
_cell_length_c 13.206(3)
_cell_measurement_temperature 293(2)
_cell_volume 2838.3(13)
_diffrn_ambient_temperature 293(2)
_exptl_crystal_density_diffrn 1.845
_cod_depositor_comments
;
The following automatic conversions were performed:
'_symmetry_cell_setting' value 'Monoclinic' changed to 'monoclinic'
according to '/home/saulius/struct/CIF-dictionaries/cif_core.dic'
dictionary named 'cif_core.dic' version 2.4.1 from 2010-06-29.

Automatic conversion script
Id: cif_fix_enum 1527 2010-12-29 10:47:43Z saulius 
;
_cod_database_code 4061345

loop_
_symmetry_equiv_pos_as_xyz
'x, y, z'
'-x, -y, z+1/2'
'x+1/2, -y+1/2, z'
'-x+1/2, y+1/2, z+1/2'

loop_
_atom_site_label
_atom_site_type_symbol
_atom_site_fract_x
_atom_site_fract_y
_atom_site_fract_z
_atom_site_U_iso_or_equiv
_atom_site_adp_type
_atom_site_occupancy
_atom_site_symmetry_multiplicity
_atom_site_calc_flag
_atom_site_refinement_flags
_atom_site_disorder_assembly
_atom_site_disorder_group
Rh1 Rh 0.11721(7) 0.01193(9) 0.60410(16) 0.0338(4) Uani 1 1 d . . .
I1 I 0.20982(9) 0.55920(10) 0.59852(13) 0.0677(5) Uani 1 1 d . . .
C01 C 0.1238(9) 0.2798(11) 0.603(2) 0.041(4) Uani 1 1 d . . .
H01 H 0.1432 0.3538 0.5979 0.049 Uiso 1 1 calc R . .
O1 O 0.0173(7) 0.0846(11) 0.6460(9) 0.048(4) Uani 1 1 d . . .
C1 C 0.1101(13) -0.1971(16) 0.7368(17) 0.051(6) Uani 1 1 d . . .
H1 H 0.1355 -0.2382 0.6882 0.061 Uiso 1 1 calc R . .
I2 I 0.24825(8) -0.08676(9) 0.55177(11) 0.0519(4) Uani 1 1 d . . .
N2 N 0.0859(11) -0.2361(14) 0.8262(16) 0.067(6) Uani 1 1 d . . .
C3 C 0.0554(17) -0.149(3) 0.8756(19) 0.099(10) Uani 1 1 d . . .
H3 H 0.0338 -0.1503 0.9401 0.118 Uiso 1 1 calc R . .
C4 C 0.0614(11) -0.064(2) 0.8175(16) 0.054(6) Uani 1 1 d . . .
H4 H 0.0464 0.0055 0.8357 0.065 Uiso 1 1 calc R . .
N5 N 0.0439(10) -0.1002(12) 0.5224(12) 0.054(5) Uani 1 1 d . . .
N6 N 0.0933(9) -0.0917(14) 0.7255(14) 0.058(5) Uani 1 1 d . . .
C7 C -0.0378(10) -0.0929(17) 0.5376(17) 0.056(6) Uani 1 1 d . . .
H7 H -0.0658 -0.0371 0.5670 0.067 Uiso 1 1 calc R . .
C8 C -0.0652(15) -0.190(2) 0.4977(19) 0.080(8) Uani 1 1 d . . .
H8 H -0.1167 -0.2104 0.4952 0.096 Uiso 1 1 calc R . .
N9 N -0.0022(13) -0.2514(15) 0.4614(13) 0.067(6) Uani 1 1 d . . .
C10 C 0.0614(15) -0.194(2) 0.482(2) 0.077(8) Uani 1 1 d . . .
H10 H 0.1115 -0.2171 0.4702 0.092 Uiso 1 1 calc R . .
C11 C -0.0067(11) 0.186(2) 0.6420(14) 0.058(7) Uani 1 1 d . . .
C12 C 0.0370(12) 0.2844(16) 0.6280(16) 0.052(7) Uani 1 1 d . . .
C13 C 0.0024(13) 0.3857(17) 0.626(2) 0.074(9) Uani 1 1 d . . .
H13 H 0.0331 0.4468 0.6190 0.089 Uiso 1 1 calc R . .
C14 C -0.0738(13) 0.3969(19) 0.634(2) 0.074(9) Uani 1 1 d . . .
H14 H -0.0962 0.4649 0.6290 0.088 Uiso 1 1 calc R . .
C15 C -0.1174(15) 0.311(3) 0.6487(18) 0.097(10) Uani 1 1 d . . .
H15 H -0.1701 0.3206 0.6586 0.117 Uiso 1 1 calc R . .
C16 C -0.0876(12) 0.2060(17) 0.6502(15) 0.058(7) Uani 1 1 d . . .
H16 H -0.1212 0.1479 0.6567 0.070 Uiso 1 1 calc R . .
N20 N 0.1460(10) 0.1065(15) 0.3924(14) 0.053(5) Uani 1 1 d . . .
C020 C 0.1407(13) 0.0086(19) 0.3282(16) 0.072(7) Uani 1 1 d . . .
H02A H 0.1404 -0.0544 0.3705 0.108 Uiso 1 1 calc R . .
H02B H 0.1843 0.0059 0.2834 0.108 Uiso 1 1 calc R . .
H02C H 0.0941 0.0111 0.2892 0.108 Uiso 1 1 calc R . .
C20 C 0.097(2) -0.346(2) 0.858(2) 0.143(15) Uani 1 1 d . . .
H20A H 0.0770 -0.3940 0.8063 0.215 Uiso 1 1 calc R . .
H20B H 0.0692 -0.3587 0.9198 0.215 Uiso 1 1 calc R . .
H20C H 0.1505 -0.3602 0.8678 0.215 Uiso 1 1 calc R . .
C21 C 0.1365(11) 0.1155(15) 0.4905(17) 0.037(5) Uani 1 1 d . . .
N22 N 0.1400(9) 0.2255(13) 0.5100(13) 0.036(5) Uani 1 1 d . . .
C23 C 0.1478(13) 0.2767(19) 0.4217(17) 0.051(6) Uani 1 1 d . . .
H23 H 0.1482 0.3510 0.4118 0.061 Uiso 1 1 calc R . .
C24 C 0.1549(14) 0.199(3) 0.3487(19) 0.078(8) Uani 1 1 d . . .
H24 H 0.1643 0.2113 0.2802 0.094 Uiso 1 1 calc R . .
C31 C 0.1748(10) 0.114(2) 0.6932(14) 0.049(7) Uani 1 1 d . . .
N32 N 0.2162(9) 0.0987(12) 0.7793(12) 0.043(4) Uani 1 1 d . . .
C032 C 0.2492(11) -0.0008(14) 0.8167(17) 0.050(5) Uani 1 1 d . . .
H03A H 0.2270 -0.0607 0.7810 0.076 Uiso 1 1 calc R . .
H03B H 0.2386 -0.0077 0.8877 0.076 Uiso 1 1 calc R . .
H03C H 0.3040 0.0000 0.8060 0.076 Uiso 1 1 calc R . .
C33 C 0.2313(12) 0.1968(18) 0.8283(18) 0.055(6) Uani 1 1 d . . .
H33 H 0.2580 0.2081 0.8885 0.066 Uiso 1 1 calc R . .
C34 C 0.1978(12) 0.2716(19) 0.767(2) 0.055(7) Uani 1 1 d . . .
H34 H 0.1972 0.3456 0.7789 0.066 Uiso 1 1 calc R . .
N35 N 0.1665(10) 0.2230(16) 0.6885(15) 0.050(6) Uani 1 1 d . . .
C90 C -0.0009(14) -0.3579(17) 0.4200(17) 0.073(8) Uani 1 1 d . . .
H90A H 0.0167 -0.3550 0.3512 0.109 Uiso 1 1 calc R . .
H90B H -0.0518 -0.3880 0.4221 0.109 Uiso 1 1 calc R . .
H90C H 0.0335 -0.4022 0.4591 0.109 Uiso 1 1 calc R . .

loop_
_atom_site_aniso_label
_atom_site_aniso_U_11
_atom_site_aniso_U_22
_atom_site_aniso_U_33
_atom_site_aniso_U_23
_atom_site_aniso_U_13
_atom_site_aniso_U_12
Rh1 0.0296(6) 0.0305(8) 0.0413(7) -0.0022(10) 0.0032(11) -0.0048(6)
I1 0.0966(11) 0.0436(8) 0.0629(9) -0.0005(9) -0.0051(11) -0.0058(7)
C01 0.039(11) 0.021(8) 0.063(12) -0.018(15) -0.005(15) 0.003(8)
O1 0.023(7) 0.067(10) 0.053(9) -0.011(7) 0.004(6) 0.011(7)
C1 0.075(17) 0.021(12) 0.055(15) 0.009(10) 0.022(14) -0.005(12)
I2 0.0391(6) 0.0422(6) 0.0745(9) -0.0134(7) 0.0107(7) 0.0016(7)
N2 0.097(18) 0.034(12) 0.070(16) 0.024(11) 0.031(13) -0.003(10)
C3 0.14(3) 0.12(2) 0.040(16) 0.030(17) 0.049(18) 0.01(2)
C4 0.043(13) 0.088(18) 0.030(12) 0.002(13) 0.010(11) 0.015(12)
N5 0.072(13) 0.025(9) 0.065(13) -0.022(9) 0.029(10) -0.015(9)
N6 0.053(12) 0.040(11) 0.079(14) -0.024(11) -0.022(11) 0.005(10)
C7 0.027(11) 0.066(14) 0.075(16) -0.015(13) -0.008(13) -0.015(11)
C8 0.065(17) 0.068(18) 0.11(2) -0.036(15) -0.018(16) 0.027(16)
N9 0.082(16) 0.050(13) 0.068(14) -0.012(11) -0.019(13) -0.031(12)
C10 0.056(18) 0.065(18) 0.11(2) -0.014(17) 0.017(16) 0.010(16)
C11 0.026(12) 0.11(2) 0.042(14) -0.010(13) -0.002(10) 0.057(14)
C12 0.047(14) 0.042(13) 0.07(2) 0.014(11) -0.002(13) 0.018(11)
C13 0.048(14) 0.053(14) 0.12(3) 0.044(15) -0.030(15) -0.008(11)
C14 0.043(15) 0.048(14) 0.13(3) 0.021(15) 0.020(15) 0.018(12)
C15 0.044(15) 0.15(3) 0.10(2) 0.029(19) 0.040(16) 0.071(19)
C16 0.055(14) 0.040(13) 0.079(16) 0.034(12) 0.042(12) 0.008(11)
N20 0.067(14) 0.044(12) 0.047(13) -0.003(10) -0.001(11) -0.021(10)
C020 0.073(18) 0.091(19) 0.051(13) -0.022(14) 0.011(13) 0.005(14)
C20 0.23(4) 0.053(19) 0.15(3) 0.06(2) 0.02(3) -0.03(2)
C21 0.029(12) 0.026(12) 0.055(15) -0.009(10) -0.008(11) 0.002(9)
N22 0.037(11) 0.030(11) 0.043(12) 0.007(9) 0.016(8) -0.005(8)
C23 0.054(16) 0.053(16) 0.046(16) -0.001(13) 0.021(12) -0.007(13)
C24 0.075(19) 0.11(2) 0.052(18) -0.005(18) 0.011(15) -0.018(19)
C31 0.013(11) 0.11(2) 0.023(12) 0.011(12) -0.006(9) -0.002(12)
N32 0.040(10) 0.033(10) 0.056(11) -0.006(9) -0.024(9) 0.017(8)
C032 0.039(12) 0.034(12) 0.078(14) 0.012(10) -0.004(12) 0.010(11)
C33 0.050(16) 0.037(13) 0.079(18) -0.014(12) -0.016(13) -0.017(12)
C34 0.032(14) 0.057(17) 0.076(19) -0.051(15) -0.002(13) -0.016(12)
N35 0.040(12) 0.027(11) 0.084(16) 0.008(11) 0.023(11) 0.026(9)
C90 0.09(2) 0.041(14) 0.090(19) -0.004(13) -0.037(16) -0.005(14)

loop_
_geom_bond_atom_site_label_1
_geom_bond_atom_site_label_2
_geom_bond_distance
_geom_bond_site_symmetry_2
_geom_bond_publ_flag
Rh1 C31 2.00(2) . ?
Rh1 C21 2.00(2) . ?
Rh1 O1 2.030(12) . ?
Rh1 N6 2.10(2) . ?
Rh1 N5 2.170(15) . ?
Rh1 I2 2.6714(19) . ?
C01 N22 1.43(2) . ?
C01 N35 1.52(3) . ?
C01 C12 1.54(2) . ?
O1 C11 1.33(2) . ?
C1 N2 1.34(2) . ?
C1 N6 1.35(2) . ?
N2 C3 1.37(3) . ?
N2 C20 1.44(3) . ?
C3 C4 1.31(3) . ?
C4 N6 1.38(2) . ?
N5 C10 1.31(3) . ?
N5 C7 1.43(2) . ?
C7 C8 1.39(3) . ?
C8 N9 1.42(3) . ?
N9 C10 1.34(3) . ?
N9 C90 1.43(2) . ?
C11 C16 1.43(3) . ?
C11 C12 1.44(3) . ?
C12 C13 1.39(2) . ?
C13 C14 1.33(3) . ?
C14 C15 1.32(3) . ?
C15 C16 1.40(3) . ?
N20 C24 1.30(3) . ?
N20 C21 1.31(2) . ?
N20 C020 1.48(3) . ?
C21 N22 1.39(2) . ?
N22 C23 1.33(2) . ?
C23 C24 1.36(3) . ?
C31 N35 1.36(3) . ?
C31 N32 1.36(2) . ?
N32 C33 1.40(2) . ?
N32 C032 1.45(2) . ?
C33 C34 1.36(3) . ?
C34 N35 1.32(3) . ?
